data_7225083
loop_
_publ_author_name
'Bedekar, Ashutosh'
'Mothuku, Shyam Sundar'

_publ_section_title
;
 Synthesis of enantiomerically pure helicene-like mono 1,3-oxazines from
 1,1&#x2019;-binaphthyl-2,2&#x2019;,7-triol and study of their chiroptical
 properties
;
_journal_name_full 'RSC Adv.'
_journal_paper_doi 10.1039/C6RA10496G
_journal_year 2016
_chemical_absolute_configuration ad
_chemical_formula_moiety 'C67 H66 N4 O12'
_chemical_formula_sum 'C67 H66 N4 O12'
_chemical_formula_weight 1119.12
_chemical_name_systematic
;
 ? 
;
_space_group_crystal_system triclinic
_space_group_IT_number 1
_space_group_name_Hall 'P 1'
_space_group_name_H-M_alt 'P 1'
_symmetry_space_group_name_Hall 'P 1'
_symmetry_space_group_name_H-M 'P 1'
_atom_sites_solution_hydrogens geom
_atom_sites_solution_primary iterative
_atom_sites_solution_secondary difmap
_audit_creation_date 2014-09-10
_audit_creation_method
;
Olex2 1.2
(compiled 2014.06.27 svn.r2953 for OlexSys, GUI svn.r4874)
;
_audit_update_record
;
2014-09-11 deposited with the CCDC.
2016-04-29 downloaded from the CCDC.
;
_cell_angle_alpha 97.804(3)
_cell_angle_beta 104.923(2)
_cell_angle_gamma 100.186(2)
_cell_formula_units_Z 1
_cell_length_a 9.0356(2)
_cell_length_b 10.3472(3)
_cell_length_c 16.0067(5)
_cell_measurement_reflns_used 9891
_cell_measurement_temperature 293(2)
_cell_measurement_theta_max 73.1610
_cell_measurement_theta_min 4.3850
_cell_volume 1397.14(7)
_computing_cell_refinement
;
CrysAlisPro, Agilent Technologies,
Version 1.171.36.28 (release 01-02-2013 CrysAlis171 .NET)
(compiled Feb  1 2013,16:14:44)
;
_computing_data_collection
;
CrysAlisPro, Agilent Technologies,
Version 1.171.36.28 (release 01-02-2013 CrysAlis171 .NET)
(compiled Feb  1 2013,16:14:44)
;
_computing_data_reduction
;
CrysAlisPro, Agilent Technologies,
Version 1.171.36.28 (release 01-02-2013 CrysAlis171 .NET)
(compiled Feb  1 2013,16:14:44)
;
_computing_molecular_graphics 'Olex2 (Dolomanov et al., 2009)'
_computing_publication_material 'Olex2 (Dolomanov et al., 2009)'
_computing_structure_refinement 'ShelXL (Sheldrick, 2008)'
_computing_structure_solution
;
Superflip (Palatinus & Chapuis, 2007;Palatinus & van der Lee, 2008;
Palatinus et al., 2012)
;
_diffrn_ambient_temperature 293(2)
_diffrn_detector_area_resol_mean 8.0851
_diffrn_measured_fraction_theta_full 0.990
_diffrn_measured_fraction_theta_max 0.990
_diffrn_measurement_details
;
  1 omega  -47.00  -18.00   1.0000    1.0000
omega____ theta____ kappa____ phi______ frames
    -      -42.5000   38.0000   60.0000 29

  2 omega  -56.00  -25.00   1.0000    1.0000
omega____ theta____ kappa____ phi______ frames
    -      -42.5000   50.0000  -60.0000 31

  3 omega  -13.00   16.00   1.0000    1.0000
omega____ theta____ kappa____ phi______ frames
    -      -42.5000   38.0000   60.0000 29

  4 omega -110.00  -67.00   1.0000    1.0000
omega____ theta____ kappa____ phi______ frames
    -      -42.5000  -64.0000  150.0000 43

  5 omega  -71.00  -35.00   1.0000    1.0000
omega____ theta____ kappa____ phi______ frames
    -      -42.5000  178.0000  -30.0000 36

  6 omega  -20.00   23.00   1.0000    1.0000
omega____ theta____ kappa____ phi______ frames
    -      -42.5000   50.0000  -60.0000 43

  7 omega -119.00  -74.00   1.0000    1.0000
omega____ theta____ kappa____ phi______ frames
    -      -42.5000  178.0000  -30.0000 45

  8 omega   16.00  129.00   1.0000    1.0000
omega____ theta____ kappa____ phi______ frames
    -       56.0000   19.0000  -30.0000 113

  9 omega  -16.00   82.00   1.0000    1.0000
omega____ theta____ kappa____ phi______ frames
    -       56.0000  -38.0000  150.0000 98

 10 omega  -13.00   68.00   1.0000    1.0000
omega____ theta____ kappa____ phi______ frames
    -       56.0000  -57.0000    0.0000 81

 11 omega   39.00   80.00   1.0000    1.0000
omega____ theta____ kappa____ phi______ frames
    -       56.0000   57.0000  120.0000 41

 12 omega   30.00  113.00   1.0000    1.0000
omega____ theta____ kappa____ phi______ frames
    -       56.0000 -125.0000 -180.0000 83

 13 omega   30.00   87.00   1.0000    1.0000
omega____ theta____ kappa____ phi______ frames
    -       56.0000 -125.0000    0.0000 57

 14 omega   55.00  103.00   1.0000    1.0000
omega____ theta____ kappa____ phi______ frames
    -      112.0000  -50.0000   90.0000 48

 15 omega  149.00  178.00   1.0000    1.0000
omega____ theta____ kappa____ phi______ frames
    -      112.0000  -12.0000 -150.0000 29

 16 omega   41.00   90.00   1.0000    1.0000
omega____ theta____ kappa____ phi______ frames
    -      112.0000 -111.0000  150.0000 49

 17 omega   59.00   92.00   1.0000    1.0000
omega____ theta____ kappa____ phi______ frames
    -      112.0000  -25.0000  -30.0000 33

 18 omega   50.00   76.00   1.0000    1.0000
omega____ theta____ kappa____ phi______ frames
    -      112.0000  -25.0000   30.0000 26

 19 omega   40.00   84.00   1.0000    1.0000
omega____ theta____ kappa____ phi______ frames
    -      112.0000  -25.0000 -180.0000 44

 20 omega   58.00   84.00   1.0000    1.0000
omega____ theta____ kappa____ phi______ frames
    -      112.0000  -50.0000 -180.0000 26

 21 omega  123.00  149.00   1.0000    1.0000
omega____ theta____ kappa____ phi______ frames
    -      112.0000   38.0000  120.0000 26

 22 omega   59.00   84.00   1.0000    1.0000
omega____ theta____ kappa____ phi______ frames
    -      112.0000  178.0000  -90.0000 25

 23 omega   67.00   93.00   1.0000    1.0000
omega____ theta____ kappa____ phi______ frames
    -      112.0000  -50.0000 -150.0000 26

 24 omega   69.00   95.00   1.0000    1.0000
omega____ theta____ kappa____ phi______ frames
    -      112.0000 -111.0000   60.0000 26

 25 omega   56.00   82.00   1.0000    1.0000
omega____ theta____ kappa____ phi______ frames
    -      112.0000  -12.0000 -150.0000 26

 26 omega  109.00  135.00   1.0000    1.0000
omega____ theta____ kappa____ phi______ frames
    -      112.0000  -12.0000 -150.0000 26

 27 omega  104.00  130.00   1.0000    1.0000
omega____ theta____ kappa____ phi______ frames
    -      112.0000   25.0000  150.0000 26

 28 omega   44.00   86.00   1.0000    1.0000
omega____ theta____ kappa____ phi______ frames
    -      112.0000  -92.0000  -60.0000 42

 29 omega   44.00  116.00   1.0000    1.0000
omega____ theta____ kappa____ phi______ frames
    -      112.0000 -111.0000 -180.0000 72

 30 omega   69.00  111.00   1.0000    1.0000
omega____ theta____ kappa____ phi______ frames
    -      112.0000 -111.0000  -90.0000 42

 31 omega   42.00   77.00   1.0000    1.0000
omega____ theta____ kappa____ phi______ frames
    -      112.0000  -38.0000   30.0000 35

 32 omega   42.00   92.00   1.0000    1.0000
omega____ theta____ kappa____ phi______ frames
    -      112.0000  -50.0000  150.0000 50

 33 omega   39.00   92.00   1.0000    1.0000
omega____ theta____ kappa____ phi______ frames
    -      112.0000  -25.0000 -120.0000 53

 34 omega   49.00   74.00   1.0000    1.0000
omega____ theta____ kappa____ phi______ frames
    -      112.0000  -92.0000 -150.0000 25

 35 omega   59.00  114.00   1.0000    1.0000
omega____ theta____ kappa____ phi______ frames
    -      112.0000 -111.0000   90.0000 55

 36 omega   52.00  103.00   1.0000    1.0000
omega____ theta____ kappa____ phi______ frames
    -      112.0000  -77.0000  150.0000 51

 37 omega   91.00  177.00   1.0000    1.0000
omega____ theta____ kappa____ phi______ frames
    -      112.0000   50.0000  -90.0000 86

 38 omega   79.00  117.00   1.0000    1.0000
omega____ theta____ kappa____ phi______ frames
    -      112.0000  -64.0000   30.0000 38

 39 omega   82.00  116.00   1.0000    1.0000
omega____ theta____ kappa____ phi______ frames
    -      112.0000 -111.0000    0.0000 34

 40 omega   94.00  152.00   1.0000    1.0000
omega____ theta____ kappa____ phi______ frames
    -      112.0000   50.0000 -150.0000 58

 41 omega   79.00  122.00   1.0000    1.0000
omega____ theta____ kappa____ phi______ frames
    -      112.0000   25.0000   60.0000 43

 42 omega  133.00  159.00   1.0000    1.0000
omega____ theta____ kappa____ phi______ frames
    -      112.0000   25.0000   60.0000 26

 43 omega   44.00   76.00   1.0000    1.0000
omega____ theta____ kappa____ phi______ frames
    -      112.0000 -111.0000  -60.0000 32

 44 omega   91.00  116.00   1.0000    1.0000
omega____ theta____ kappa____ phi______ frames
    -      112.0000 -111.0000  -60.0000 25

 45 omega   58.00   84.00   1.0000    1.0000
omega____ theta____ kappa____ phi______ frames
    -      112.0000  -38.0000  -30.0000 26

 46 omega   48.00   92.00   1.0000    1.0000
omega____ theta____ kappa____ phi______ frames
    -      112.0000  -38.0000  -90.0000 44

 47 omega   51.00  127.00   1.0000    1.0000
omega____ theta____ kappa____ phi______ frames
    -      112.0000  -64.0000  -60.0000 76

 48 omega   59.00   84.00   1.0000    1.0000
omega____ theta____ kappa____ phi______ frames
    -      112.0000  -38.0000  -60.0000 25

 49 omega  123.00  173.00   1.0000    1.0000
omega____ theta____ kappa____ phi______ frames
    -      112.0000   64.0000  -60.0000 50

 50 omega  109.00  134.00   1.0000    1.0000
omega____ theta____ kappa____ phi______ frames
    -      112.0000  111.0000 -150.0000 25

 51 omega  110.00  135.00   1.0000    1.0000
omega____ theta____ kappa____ phi______ frames
    -      112.0000  -64.0000   90.0000 25

 52 omega   86.00  112.00   1.0000    1.0000
omega____ theta____ kappa____ phi______ frames
    -      112.0000   38.0000 -150.0000 26

 53 omega  111.00  136.00   1.0000    1.0000
omega____ theta____ kappa____ phi______ frames
    -      112.0000  178.0000   60.0000 25

 54 omega   71.00   97.00   1.0000    1.0000
omega____ theta____ kappa____ phi______ frames
    -      112.0000  178.0000 -180.0000 26
;
_diffrn_measurement_device_type 'Xcalibur, Eos, Gemini'
_diffrn_measurement_method '\w scans'
_diffrn_orient_matrix_UB_11 0.0100358000
_diffrn_orient_matrix_UB_12 -0.0826464000
_diffrn_orient_matrix_UB_13 -0.0851891000
_diffrn_orient_matrix_UB_21 0.0974247000
_diffrn_orient_matrix_UB_22 0.1254480000
_diffrn_orient_matrix_UB_23 -0.0181119000
_diffrn_orient_matrix_UB_31 0.1521354000
_diffrn_orient_matrix_UB_32 -0.0343330000
_diffrn_orient_matrix_UB_33 0.0520577000
_diffrn_radiation_monochromator graphite
_diffrn_radiation_type CuK\a
_diffrn_radiation_wavelength 1.54184
_diffrn_reflns_av_R_equivalents 0.0340
_diffrn_reflns_av_unetI/netI 0.0333
_diffrn_reflns_limit_h_max 11
_diffrn_reflns_limit_h_min -9
_diffrn_reflns_limit_k_max 12
_diffrn_reflns_limit_k_min -12
_diffrn_reflns_limit_l_max 19
_diffrn_reflns_limit_l_min -19
_diffrn_reflns_number 14244
_diffrn_reflns_theta_full 73.05
_diffrn_reflns_theta_max 73.05
_diffrn_reflns_theta_min 4.42
_diffrn_source 'Enhance (Cu) X-ray Source'
_exptl_absorpt_coefficient_mu 0.745
_exptl_absorpt_correction_T_max 0.849
_exptl_absorpt_correction_T_min 0.806
_exptl_absorpt_correction_type multi-scan
_exptl_absorpt_process_details
;
CrysAlisPro, Agilent Technologies,
Version 1.171.36.28 (release 01-02-2013 CrysAlis171 .NET)
(compiled Feb  1 2013,16:14:44)
Empirical absorption correction using spherical harmonics,
 implemented in SCALE3 ABSPACK scaling algorithm.
;
_exptl_crystal_colour colorless
_exptl_crystal_density_diffrn 1.330
_exptl_crystal_density_method 'not measured'
_exptl_crystal_description plate
_exptl_crystal_F_000 591.9
_exptl_crystal_recrystallization_method 'Re-crystallisation from solvent: alcohol'
_exptl_crystal_size_max 0.29
_exptl_crystal_size_mid 0.26
_exptl_crystal_size_min 0.22
_refine_diff_density_max 0.199
_refine_diff_density_min -0.209
_refine_diff_density_rms 0.038
_refine_ls_abs_structure_details 'Flack H D (1983), Acta Cryst. A39, 876-881'
_refine_ls_abs_structure_Flack -0.06(15)
_refine_ls_extinction_coef 0.0049(14)
_refine_ls_extinction_expression Fc^*^=kFc[1+0.001xFc^2^\l^3^/sin(2\q)]^-1/4^
_refine_ls_extinction_method SHELXL
_refine_ls_goodness_of_fit_ref 1.036
_refine_ls_hydrogen_treatment mixed
_refine_ls_matrix_type full
_refine_ls_number_parameters 778
_refine_ls_number_reflns 7223
_refine_ls_number_restraints 3
_refine_ls_restrained_S_all 1.036
_refine_ls_R_factor_all 0.0446
_refine_ls_R_factor_gt 0.0438
_refine_ls_shift/su_max 0.000
_refine_ls_shift/su_mean 0.000
_refine_ls_structure_factor_coef Fsqd
_refine_ls_weighting_details 'calc w=1/[\s^2^(Fo^2^)+(0.0836P)^2^+0.1013P] where P=(Fo^2^+2Fc^2^)/3'
_refine_ls_weighting_scheme calc
_refine_ls_wR_factor_gt 0.1189
_refine_ls_wR_factor_ref 0.1200
_reflns_number_gt 7026
_reflns_number_total 11186
_reflns_threshold_expression >2sigma(I)
_cod_data_source_file c6ra10496g2.cif
_cod_data_source_block exp_605
_cod_original_cell_volume 1397.13(7)
_cod_database_code 7225083
_chemical_oxdiff_formula 'C H N O'
_reflns_odcompleteness_completeness 89.61
_reflns_odcompleteness_iscentric 1
_reflns_odcompleteness_theta 80.95
_olex2_refinement_description
;
1. Fixed Uiso
 At 1.2 times of:
  All C(H) groups, All C(H,H) groups
 At 1.5 times of:
  All C(H,H,H) groups, All O(H) groups
2. Others
 Fixed Sof: C5(0.33333) C82(0.33333) C18(0.33333)
3.a Ternary CH refined with riding coordinates:
 C64(H64), C22(H22), C13(H13), C14(H14), C19(H19), C62(H62), C2(H2), C60(H60),
 C68(H68)
3.b Secondary CH2 refined with riding coordinates:
 C73(H73A,H73B), C72(H72A,H72B), C24(H24A,H24B), C61(H61A,H61B), C3(H3A,H3B),
 C21(H21A,H21B), C69(H69A,H69B), C23(H23A,H23B), C70(H70A,H70B), C16(H16A,H16B),
  C1(H1A,H1B), C76(H76A,H76B)
3.c Aromatic/amide H refined with riding coordinates:
 C7(H7), C38(H38), C32(H32), C58(H58), C48(H48), C10(H10), C55(H55), C33(H33),
 C35(H35), C15(H15), C36(H36), C47(H47), C42(H42), C74(H74), C45(H45), C43(H43),
  C44(H44)
3.d Idealised Me refined as rotating group:
 C26(H26A,H26B,H26C), C28(H28A,H28B,H28C), C78(H78A,H78B,H78C), C81(H81A,H81B,
 H81C)
3.e Idealised tetrahedral OH refined as rotating group:
 O51(H51), O50(H50), O52(H52)
;
_olex2_submission_special_instructions 'No special instructions were received'

loop_
_space_group_symop_id
_space_group_symop_operation_xyz
1 'x, y, z'

loop_
_atom_site_label
_atom_site_type_symbol
_atom_site_fract_x
_atom_site_fract_y
_atom_site_fract_z
_atom_site_U_iso_or_equiv
_atom_site_adp_type
_atom_site_occupancy
_atom_site_calc_flag
_atom_site_refinement_flags_posn
O29 O -0.6844(2) -0.1050(2) -0.13492(12) 0.0588(5) Uani 1 d .
O51 O -0.2405(2) -0.2947(2) -0.57615(13) 0.0553(5) Uani 1 d .
H51 H -0.3146 -0.2769 -0.5597 0.083 Uiso 1 calc GR
N5 N -0.5805(2) -0.1425(2) -0.24863(12) 0.0410(4) Uani 1 d .
O75 O -1.0769(2) -0.9285(2) -0.00266(14) 0.0549(4) Uani 1 d .
N65 N -0.8710(2) -0.77550(19) -0.15671(13) 0.0406(4) Uani 1 d .
O50 O -0.7935(3) -0.2349(2) -0.8053(2) 0.0773(8) Uani 1 d .
H50 H -0.7384 -0.2726 -0.8292 0.116 Uiso 1 calc GR
O27 O -0.1775(3) 0.3315(2) -0.23673(15) 0.0613(5) Uani 1 d .
O25 O -0.2734(2) 0.3125(2) -0.10102(13) 0.0547(5) Uani 1 d .
O18 O -0.9001(3) -0.44358(19) -0.38528(14) 0.0566(5) Uani 1 d .
O79 O -0.9269(3) -0.96145(19) -0.26242(14) 0.0596(5) Uani 1 d .
N71 N -0.7797(2) -0.4636(2) 0.09686(14) 0.0458(5) Uani 1 d .
C39 C -0.3824(3) -0.1920(2) -0.78846(15) 0.0360(4) Uani 1 d .
O52 O -0.6077(3) -0.0427(2) -0.95800(13) 0.0664(6) Uani 1 d .
H52 H -0.6295 -0.0659 -1.0116 0.100 Uiso 1 calc GR
N20 N -0.4833(3) -0.2753(2) -0.51048(14) 0.0476(5) Uani 1 d .
O77 O -0.5389(3) -0.6180(2) -0.34035(14) 0.0626(5) Uani 1 d .
O80 O -0.3986(3) -0.4129(3) -0.21531(15) 0.0728(7) Uani 1 d .
C6 C -0.4717(3) -0.0198(2) -0.23444(15) 0.0407(5) Uani 1 d .
C31 C -0.5039(3) -0.1109(2) -0.91811(16) 0.0438(5) Uani 1 d .
C64 C -0.8740(3) -0.7179(2) -0.06654(14) 0.0370(4) Uani 1 d .
H64 H -0.9823 -0.7156 -0.0672 0.044 Uiso 1 calc R
C4 C -0.6933(3) -0.1693(3) -0.20773(16) 0.0451(5) Uani 1 d .
C40 C -0.5785(3) -0.0468(2) -0.78062(14) 0.0406(5) Uani 1 d .
C53 C -0.7737(3) -0.5713(2) -0.04698(15) 0.0385(5) Uani 1 d .
C7 C -0.4288(3) 0.0862(3) -0.16347(16) 0.0435(5) Uani 1 d .
H7 H -0.4673 0.0803 -0.1152 0.052 Uiso 1 calc R
C37 C -0.2593(3) -0.2761(2) -0.65991(16) 0.0440(5) Uani 1 d .
C30 C -0.4905(3) -0.1209(2) -0.83133(15) 0.0382(4) Uani 1 d .
C34 C -0.2859(3) -0.2484(2) -0.83435(16) 0.0388(5) Uani 1 d .
C38 C -0.3650(3) -0.2079(2) -0.70025(15) 0.0395(5) Uani 1 d .
H38 H -0.4265 -0.1713 -0.6692 0.047 Uiso 1 calc R
C9 C -0.2719(3) 0.2122(3) -0.24040(17) 0.0472(5) Uani 1 d .
C63 C -0.9308(3) -0.9072(2) -0.18999(17) 0.0459(5) Uani 1 d .
C54 C -0.7571(3) -0.6892(2) -0.18205(15) 0.0393(5) Uani 1 d .
C8 C -0.3271(3) 0.2011(3) -0.16681(17) 0.0455(5) Uani 1 d .
C22 C -0.5066(3) -0.1444(2) -0.46748(15) 0.0417(5) Uani 1 d .
H22 H -0.4310 -0.0715 -0.4769 0.050 Uiso 1 calc R
C59 C -0.6898(3) -0.5762(2) -0.11660(15) 0.0403(5) Uani 1 d .
C49 C -0.7200(3) -0.1059(3) -0.77220(17) 0.0482(5) Uani 1 d .
C11 C -0.4121(3) -0.0143(3) -0.30586(15) 0.0422(5) Uani 1 d .
C13 C -0.6045(3) -0.2180(2) -0.33877(14) 0.0378(4) Uani 1 d .
H13 H -0.5978 -0.3110 -0.3361 0.045 Uiso 1 calc R
C14 C -0.7699(3) -0.2139(2) -0.39156(15) 0.0397(5) Uani 1 d .
H14 H -0.7818 -0.1225 -0.3749 0.048 Uiso 1 calc R
C12 C -0.4644(3) -0.1471(2) -0.36815(15) 0.0399(5) Uani 1 d .
C41 C -0.5092(3) 0.0899(2) -0.73825(16) 0.0463(5) Uani 1 d .
C73 C -0.8809(3) -0.4712(2) -0.05680(17) 0.0459(5) Uani 1 d .
H73A H -0.8255 -0.3855 -0.0632 0.055 Uiso 1 calc R
H73B H -0.9733 -0.5049 -0.1071 0.055 Uiso 1 calc R
C19 C -0.7904(3) -0.2364(2) -0.49134(15) 0.0422(5) Uani 1 d .
H19 H -0.8963 -0.2281 -0.5217 0.051 Uiso 1 calc R
C62 C -0.8137(3) -0.8114(2) -0.00694(16) 0.0411(5) Uani 1 d .
H62 H -0.7250 -0.8357 -0.0251 0.049 Uiso 1 calc R
C32 C -0.4078(3) -0.1665(2) -0.96366(15) 0.0458(5) Uani 1 d .
H32 H -0.4176 -0.1582 -1.0219 0.055 Uiso 1 calc R
C72 C -0.9247(3) -0.4596(3) 0.02910(18) 0.0492(6) Uani 1 d .
H72A H -0.9567 -0.3762 0.0418 0.059 Uiso 1 calc R
H72B H -1.0097 -0.5334 0.0263 0.059 Uiso 1 calc R
C66 C -0.6733(3) -0.5217(2) 0.05096(15) 0.0417(5) Uani 1 d .
C57 C -0.5182(3) -0.5008(3) -0.20096(17) 0.0473(5) Uani 1 d .
C58 C -0.5688(3) -0.4809(2) -0.12606(16) 0.0450(5) Uani 1 d .
H58 H -0.5220 -0.4047 -0.0827 0.054 Uiso 1 calc R
C56 C -0.5928(3) -0.6130(3) -0.26832(17) 0.0472(5) Uani 1 d .
C2 C -0.8860(3) -0.3040(3) -0.35767(17) 0.0466(5) Uani 1 d .
H2 H -0.9896 -0.2828 -0.3765 0.056 Uiso 1 calc R
C17 C -0.7648(3) -0.3702(2) -0.53116(16) 0.0484(6) Uani 1 d .
C24 C -0.4110(4) -0.3424(3) -0.4388(2) 0.0543(6) Uani 1 d .
H24A H -0.3316 -0.3853 -0.4538 0.065 Uiso 1 calc R
H24B H -0.4899 -0.4090 -0.4276 0.065 Uiso 1 calc R
C67 C -0.8619(3) -0.6870(3) 0.13104(16) 0.0468(5) Uani 1 d .
C60 C -0.9418(3) -0.9409(2) -0.03161(18) 0.0470(5) Uani 1 d .
H60 H -0.8966 -1.0115 -0.0065 0.056 Uiso 1 calc R
C61 C -1.0059(3) -0.9859(2) -0.13286(19) 0.0496(6) Uani 1 d .
H61A H -0.9976 -1.0780 -0.1473 0.060 Uiso 1 calc R
H61B H -1.1168 -0.9853 -0.1496 0.060 Uiso 1 calc R
C48 C -0.8015(4) -0.0332(3) -0.72479(19) 0.0542(6) Uani 1 d .
H48 H -0.8992 -0.0746 -0.7212 0.065 Uiso 1 calc R
C3 C -0.8310(3) -0.2822(3) -0.25648(18) 0.0528(6) Uani 1 d .
H3A H -0.9193 -0.2685 -0.2351 0.063 Uiso 1 calc R
H3B H -0.8053 -0.3644 -0.2404 0.063 Uiso 1 calc R
C68 C -0.7463(3) -0.7437(3) 0.09032(16) 0.0454(5) Uani 1 d .
H68 H -0.7055 -0.8083 0.1243 0.055 Uiso 1 calc R
C21 C -0.6708(3) -0.1240(2) -0.50625(15) 0.0445(5) Uani 1 d .
H21A H -0.6901 -0.1248 -0.5688 0.053 Uiso 1 calc R
H21B H -0.6809 -0.0381 -0.4783 0.053 Uiso 1 calc R
C10 C -0.3108(3) 0.1023(3) -0.30873(16) 0.0459(5) Uani 1 d .
H10 H -0.2694 0.1067 -0.3561 0.055 Uiso 1 calc R
C46 C -0.5917(4) 0.1610(3) -0.68993(17) 0.0550(7) Uani 1 d .
C55 C -0.7122(3) -0.7090(3) -0.25913(17) 0.0464(5) Uani 1 d .
H55 H -0.7610 -0.7844 -0.3029 0.056 Uiso 1 calc R
C69 C -0.8148(3) -0.5381(3) 0.16485(18) 0.0517(6) Uani 1 d .
H69A H -0.8992 -0.5086 0.1837 0.062 Uiso 1 calc R
H69B H -0.7228 -0.5180 0.2156 0.062 Uiso 1 calc R
C33 C -0.3013(3) -0.2319(2) -0.92237(16) 0.0438(5) Uani 1 d .
H33 H -0.2372 -0.2665 -0.9525 0.053 Uiso 1 calc R
C35 C -0.1761(3) -0.3167(3) -0.78998(18) 0.0482(6) Uani 1 d .
H35 H -0.1124 -0.3527 -0.8196 0.058 Uiso 1 calc R
C23 C -0.3386(3) -0.2301(3) -0.35994(18) 0.0504(6) Uani 1 d .
H23A H -0.2402 -0.1783 -0.3630 0.060 Uiso 1 calc R
H23B H -0.3206 -0.2638 -0.3054 0.060 Uiso 1 calc R
C70 C -0.6095(3) -0.6284(3) 0.09578(16) 0.0470(5) Uani 1 d .
H70A H -0.5526 -0.5908 0.1570 0.056 Uiso 1 calc R
H70B H -0.5374 -0.6614 0.0672 0.056 Uiso 1 calc R
C15 C -0.8495(4) -0.4855(3) -0.5267(2) 0.0600(7) Uani 1 d .
H15 H -0.8334 -0.5642 -0.5549 0.072 Uiso 1 calc R
C36 C -0.1618(3) -0.3308(3) -0.70547(19) 0.0508(6) Uani 1 d .
H36 H -0.0888 -0.3758 -0.6775 0.061 Uiso 1 calc R
C47 C -0.7382(4) 0.0955(3) -0.68491(19) 0.0573(7) Uani 1 d .
H47 H -0.7926 0.1417 -0.6536 0.069 Uiso 1 calc R
C42 C -0.3618(5) 0.1572(3) -0.7423(2) 0.0656(8) Uani 1 d .
H42 H -0.3063 0.1121 -0.7734 0.079 Uiso 1 calc R
C26 C -0.3355(4) 0.3076(3) -0.0283(2) 0.0615(7) Uani 1 d .
H26A H -0.4481 0.2847 -0.0491 0.092 Uiso 1 calc GR
H26B H -0.3016 0.3934 0.0103 0.092 Uiso 1 calc GR
H26C H -0.2988 0.2413 0.0031 0.092 Uiso 1 calc GR
C74 C -0.9956(4) -0.7616(3) 0.1324(2) 0.0564(6) Uani 1 d .
H74 H -1.0599 -0.7224 0.1601 0.068 Uiso 1 calc R
C16 C -0.9706(4) -0.4938(3) -0.4781(2) 0.0651(8) Uani 1 d .
H16A H -1.0464 -0.4423 -0.5012 0.078 Uiso 1 calc R
H16B H -1.0261 -0.5862 -0.4874 0.078 Uiso 1 calc R
C1 C -0.6309(4) -0.3593(3) -0.57204(19) 0.0565(7) Uani 1 d .
H1A H -0.6150 -0.4481 -0.5896 0.068 Uiso 1 calc R
H1B H -0.6584 -0.3211 -0.6245 0.068 Uiso 1 calc R
C28 C -0.1373(5) 0.3549(4) -0.3137(3) 0.0851(12) Uani 1 d .
H28A H -0.2312 0.3470 -0.3606 0.128 Uiso 1 calc GR
H28B H -0.0803 0.2904 -0.3300 0.128 Uiso 1 calc GR
H28C H -0.0729 0.4433 -0.3029 0.128 Uiso 1 calc GR
C78 C -0.6124(5) -0.7280(4) -0.4105(2) 0.0756(10) Uani 1 d .
H78A H -0.5653 -0.7198 -0.4575 0.113 Uiso 1 calc GR
H78B H -0.7223 -0.7293 -0.4316 0.113 Uiso 1 calc GR
H78C H -0.5995 -0.8095 -0.3902 0.113 Uiso 1 calc GR
C76 C -1.0474(5) -0.9072(3) 0.0911(2) 0.0657(8) Uani 1 d .
H76A H -0.9667 -0.9531 0.1160 0.079 Uiso 1 calc R
H76B H -1.1423 -0.9453 0.1048 0.079 Uiso 1 calc R
C45 C -0.5198(6) 0.2958(3) -0.6478(3) 0.0774(11) Uani 1 d .
H45 H -0.5713 0.3431 -0.6151 0.093 Uiso 1 calc R
C81 C -0.2665(4) -0.3620(4) -0.1480(3) 0.0765(10) Uani 1 d .
H81A H -0.1767 -0.3560 -0.1700 0.115 Uiso 1 calc GR
H81B H -0.2589 -0.4194 -0.1054 0.115 Uiso 1 calc GR
H81C H -0.2700 -0.2745 -0.1207 0.115 Uiso 1 calc GR
C43 C -0.2990(6) 0.2882(4) -0.7011(3) 0.0876(12) Uani 1 d .
H43 H -0.2020 0.3310 -0.7049 0.105 Uiso 1 calc R
C44 C -0.3789(7) 0.3574(3) -0.6538(3) 0.0941(15) Uani 1 d .
H44 H -0.3356 0.4461 -0.6261 0.113 Uiso 1 calc R
O1 O -1.0713(11) -0.9459(8) -0.5113(6) 0.221(4) Uani 1 d .
C5 C -1.019(3) -0.8773(13) -0.4369(10) 0.108(6) Uani 0.33 d .
C82 C -1.092(3) -0.994(3) -0.4399(12) 0.161(12) Uani 0.33 d .
C18 C -0.9485(16) -0.950(3) -0.4402(9) 0.109(6) Uani 0.33 d .
H66 H -0.588(3) -0.453(2) 0.0503(17) 0.030(6) Uiso 1 d .

loop_
_atom_site_aniso_label
_atom_site_aniso_U_11
_atom_site_aniso_U_22
_atom_site_aniso_U_33
_atom_site_aniso_U_23
_atom_site_aniso_U_13
_atom_site_aniso_U_12
O29 0.0531(11) 0.0859(14) 0.0362(9) 0.0089(9) 0.0189(8) 0.0056(10)
O51 0.0588(11) 0.0710(12) 0.0476(10) 0.0208(9) 0.0202(8) 0.0294(10)
N5 0.0401(10) 0.0483(10) 0.0334(9) 0.0083(7) 0.0112(7) 0.0054(8)
O75 0.0501(10) 0.0584(10) 0.0557(11) 0.0100(8) 0.0208(8) 0.0034(8)
N65 0.0434(10) 0.0379(9) 0.0386(9) 0.0019(7) 0.0132(8) 0.0064(8)
O50 0.0619(13) 0.0598(12) 0.1042(19) -0.0277(12) 0.0469(13) -0.0026(10)
O27 0.0556(11) 0.0597(11) 0.0578(11) 0.0075(9) 0.0146(9) -0.0096(9)
O25 0.0476(10) 0.0562(10) 0.0519(10) -0.0064(8) 0.0139(8) 0.0031(8)
O18 0.0596(11) 0.0475(9) 0.0575(11) 0.0112(8) 0.0158(9) -0.0008(8)
O79 0.0736(13) 0.0472(9) 0.0512(10) -0.0069(8) 0.0231(10) 0.0011(9)
N71 0.0402(10) 0.0470(10) 0.0459(11) -0.0043(8) 0.0150(8) 0.0047(8)
C39 0.0370(11) 0.0298(9) 0.0386(10) -0.0003(7) 0.0118(8) 0.0042(8)
O52 0.0935(16) 0.0825(14) 0.0348(9) 0.0092(9) 0.0170(9) 0.0535(13)
N20 0.0613(13) 0.0455(10) 0.0445(11) 0.0097(8) 0.0250(10) 0.0181(9)
O77 0.0749(14) 0.0697(12) 0.0538(11) 0.0184(9) 0.0336(10) 0.0162(10)
O80 0.0628(13) 0.0874(15) 0.0606(12) 0.0349(12) 0.0130(10) -0.0116(12)
C6 0.0351(11) 0.0507(12) 0.0352(10) 0.0116(9) 0.0092(8) 0.0052(9)
C31 0.0527(14) 0.0399(11) 0.0374(11) 0.0016(9) 0.0107(10) 0.0143(10)
C64 0.0346(10) 0.0356(10) 0.0375(10) -0.0008(8) 0.0093(8) 0.0065(8)
C4 0.0423(12) 0.0580(13) 0.0380(11) 0.0145(10) 0.0150(9) 0.0097(10)
C40 0.0500(13) 0.0401(11) 0.0320(10) 0.0029(8) 0.0086(9) 0.0186(9)
C53 0.0355(11) 0.0357(10) 0.0401(11) 0.0030(8) 0.0086(9) 0.0039(8)
C7 0.0367(11) 0.0560(13) 0.0368(11) 0.0071(10) 0.0115(9) 0.0079(10)
C37 0.0441(13) 0.0461(12) 0.0435(12) 0.0072(9) 0.0147(10) 0.0123(10)
C30 0.0435(12) 0.0326(9) 0.0372(10) 0.0006(8) 0.0127(9) 0.0086(8)
C34 0.0366(11) 0.0363(10) 0.0422(11) 0.0005(8) 0.0157(9) 0.0038(8)
C38 0.0417(11) 0.0396(10) 0.0401(11) 0.0027(8) 0.0179(9) 0.0115(9)
C9 0.0381(12) 0.0524(13) 0.0454(12) 0.0091(10) 0.0081(10) 0.0017(10)
C63 0.0444(12) 0.0414(11) 0.0458(12) 0.0008(9) 0.0089(10) 0.0058(9)
C54 0.0379(11) 0.0372(10) 0.0413(11) 0.0069(9) 0.0099(9) 0.0074(8)
C8 0.0347(11) 0.0511(13) 0.0440(12) 0.0028(10) 0.0051(9) 0.0062(10)
C22 0.0574(14) 0.0373(10) 0.0348(10) 0.0096(8) 0.0198(10) 0.0105(9)
C59 0.0386(11) 0.0414(11) 0.0381(11) 0.0056(9) 0.0080(9) 0.0078(9)
C49 0.0546(14) 0.0458(12) 0.0442(12) -0.0021(10) 0.0156(11) 0.0174(11)
C11 0.0378(11) 0.0531(13) 0.0335(10) 0.0085(9) 0.0091(9) 0.0063(10)
C13 0.0406(11) 0.0422(10) 0.0331(10) 0.0097(8) 0.0138(8) 0.0090(9)
C14 0.0417(12) 0.0381(10) 0.0384(11) 0.0054(8) 0.0101(9) 0.0100(9)
C12 0.0404(11) 0.0459(11) 0.0356(10) 0.0129(9) 0.0134(9) 0.0074(9)
C41 0.0666(16) 0.0379(11) 0.0358(10) 0.0044(9) 0.0142(10) 0.0176(11)
C73 0.0465(13) 0.0374(11) 0.0502(13) 0.0045(9) 0.0097(10) 0.0089(10)
C19 0.0451(12) 0.0419(11) 0.0370(11) 0.0064(9) 0.0061(9) 0.0121(9)
C62 0.0383(11) 0.0424(11) 0.0434(11) 0.0059(9) 0.0120(9) 0.0124(9)
C32 0.0601(15) 0.0431(11) 0.0343(10) 0.0013(9) 0.0184(10) 0.0095(10)
C72 0.0408(12) 0.0467(12) 0.0558(14) -0.0032(10) 0.0136(11) 0.0091(10)
C66 0.0335(11) 0.0452(11) 0.0397(11) -0.0030(9) 0.0099(9) 0.0012(9)
C57 0.0454(13) 0.0521(13) 0.0476(13) 0.0211(11) 0.0136(10) 0.0099(10)
C58 0.0463(13) 0.0401(11) 0.0428(12) 0.0073(9) 0.0086(10) 0.0010(9)
C56 0.0534(14) 0.0517(13) 0.0434(12) 0.0169(10) 0.0182(11) 0.0177(11)
C2 0.0378(12) 0.0494(12) 0.0501(13) 0.0090(10) 0.0105(10) 0.0065(10)
C17 0.0574(15) 0.0438(12) 0.0403(12) 0.0022(9) 0.0106(10) 0.0106(11)
C24 0.0686(17) 0.0543(14) 0.0580(15) 0.0239(12) 0.0335(14) 0.0275(13)
C67 0.0489(13) 0.0537(13) 0.0398(11) 0.0075(10) 0.0167(10) 0.0122(11)
C60 0.0495(14) 0.0416(12) 0.0513(13) 0.0102(10) 0.0163(11) 0.0099(10)
C61 0.0514(14) 0.0356(11) 0.0553(14) -0.0025(10) 0.0162(11) 0.0000(10)
C48 0.0561(15) 0.0633(15) 0.0506(14) 0.0041(12) 0.0246(12) 0.0237(13)
C3 0.0472(13) 0.0624(15) 0.0487(13) 0.0103(11) 0.0215(11) 0.0008(11)
C68 0.0431(12) 0.0529(13) 0.0408(12) 0.0100(10) 0.0096(9) 0.0148(10)
C21 0.0598(14) 0.0387(11) 0.0360(10) 0.0105(8) 0.0116(10) 0.0143(10)
C10 0.0410(12) 0.0564(13) 0.0376(11) 0.0096(10) 0.0123(9) 0.0021(10)
C46 0.090(2) 0.0412(12) 0.0423(13) 0.0062(10) 0.0242(13) 0.0291(13)
C55 0.0545(14) 0.0438(11) 0.0423(12) 0.0070(9) 0.0155(10) 0.0131(10)
C69 0.0502(14) 0.0557(14) 0.0476(13) -0.0019(11) 0.0208(11) 0.0064(11)
C33 0.0440(12) 0.0440(12) 0.0450(12) -0.0002(9) 0.0217(10) 0.0078(10)
C35 0.0412(12) 0.0558(14) 0.0516(13) 0.0030(11) 0.0203(10) 0.0162(10)
C23 0.0485(14) 0.0672(16) 0.0486(13) 0.0267(12) 0.0236(11) 0.0205(12)
C70 0.0374(12) 0.0609(14) 0.0390(11) 0.0017(10) 0.0077(9) 0.0125(10)
C15 0.0711(19) 0.0411(13) 0.0590(16) -0.0019(11) 0.0139(14) 0.0057(12)
C36 0.0455(13) 0.0588(14) 0.0546(14) 0.0133(11) 0.0167(11) 0.0233(11)
C47 0.081(2) 0.0568(15) 0.0487(13) 0.0078(11) 0.0304(13) 0.0368(14)
C42 0.081(2) 0.0466(14) 0.0664(18) -0.0060(12) 0.0316(16) 0.0040(14)
C26 0.0481(15) 0.0713(17) 0.0572(16) -0.0107(13) 0.0171(12) 0.0075(13)
C74 0.0596(17) 0.0591(15) 0.0530(14) 0.0082(12) 0.0253(13) 0.0078(13)
C16 0.0631(18) 0.0519(15) 0.0635(17) -0.0006(13) 0.0126(14) -0.0128(13)
C1 0.0767(19) 0.0445(12) 0.0482(13) -0.0021(10) 0.0240(13) 0.0128(12)
C28 0.078(2) 0.089(2) 0.072(2) 0.0204(18) 0.0211(18) -0.027(2)
C78 0.097(3) 0.085(2) 0.0505(16) 0.0068(15) 0.0338(17) 0.019(2)
C76 0.073(2) 0.0663(18) 0.0577(16) 0.0162(14) 0.0287(15) -0.0018(15)
C45 0.130(3) 0.0406(14) 0.069(2) -0.0025(13) 0.044(2) 0.0251(17)
C81 0.0624(19) 0.088(2) 0.069(2) 0.0299(17) 0.0136(15) -0.0129(17)
C43 0.107(3) 0.0487(16) 0.099(3) -0.0082(16) 0.045(2) -0.0088(18)
C44 0.143(4) 0.0412(15) 0.089(3) -0.0121(15) 0.044(3) 0.000(2)
O1 0.236(8) 0.192(6) 0.191(7) -0.037(6) 0.062(7) -0.008(6)
C5 0.160(17) 0.062(6) 0.069(8) -0.003(5) -0.003(9) 0.004(9)
C82 0.15(2) 0.24(3) 0.063(8) 0.029(12) 0.030(10) -0.039(18)
C18 0.060(7) 0.20(2) 0.062(7) 0.024(10) 0.009(6) 0.036(10)

loop_
_atom_type_symbol
_atom_type_description
_atom_type_scat_dispersion_real
_atom_type_scat_dispersion_imag
_atom_type_scat_source
C C 0.0181 0.0091 'International Tables Vol C Tables 4.2.6.8 and 6.1.1.4'
H H 0.0000 0.0000 'International Tables Vol C Tables 4.2.6.8 and 6.1.1.4'
N N 0.0311 0.0180 'International Tables Vol C Tables 4.2.6.8 and 6.1.1.4'
O O 0.0492 0.0322 'International Tables Vol C Tables 4.2.6.8 and 6.1.1.4'

loop_
_geom_angle_atom_site_label_1
_geom_angle_atom_site_label_2
_geom_angle_atom_site_label_3
_geom_angle
C6 N5 C13 109.41(18)
C4 N5 C6 126.5(2)
C4 N5 C13 119.2(2)
C60 O75 C76 114.1(2)
C63 N65 C64 120.0(2)
C63 N65 C54 126.8(2)
C54 N65 C64 109.69(17)
C9 O27 C28 117.8(2)
C8 O25 C26 115.7(2)
C2 O18 C16 115.1(2)
C72 N71 C66 108.19(19)
C72 N71 C69 111.8(2)
C69 N71 C66 112.7(2)
C30 C39 C34 119.7(2)
C38 C39 C30 122.1(2)
C38 C39 C34 118.2(2)
C24 N20 C22 107.37(19)
C1 N20 C22 112.2(2)
C1 N20 C24 113.0(2)
C56 O77 C78 117.2(2)
C81 O80 C57 118.4(2)
C7 C6 N5 128.2(2)
C11 C6 N5 109.8(2)
C11 C6 C7 121.9(2)
O52 C31 C30 118.5(2)
O52 C31 C32 120.5(2)
C30 C31 C32 121.0(2)
N65 C64 C53 104.48(18)
N65 C64 C62 106.35(18)
C62 C64 C53 117.14(19)
O29 C4 N5 122.4(2)
O29 C4 C3 121.8(2)
N5 C4 C3 115.9(2)
C49 C40 C30 122.2(2)
C49 C40 C41 119.1(2)
C41 C40 C30 118.6(2)
C59 C53 C64 102.20(17)
C59 C53 C73 111.6(2)
C59 C53 C66 118.14(19)
C73 C53 C64 110.46(19)
C73 C53 C66 100.92(19)
C66 C53 C64 113.72(19)
C8 C7 C6 117.9(2)
O51 C37 C38 122.9(2)
O51 C37 C36 116.6(2)
C38 C37 C36 120.5(2)
C39 C30 C40 120.2(2)
C31 C30 C39 119.3(2)
C31 C30 C40 120.2(2)
C33 C34 C39 118.7(2)
C33 C34 C35 122.3(2)
C35 C34 C39 119.0(2)
C37 C38 C39 121.1(2)
O27 C9 C8 115.5(2)
O27 C9 C10 125.0(2)
C10 C9 C8 119.4(2)
N65 C63 C61 115.9(2)
O79 C63 N65 123.1(2)
O79 C63 C61 121.0(2)
C59 C54 N65 109.6(2)
C59 C54 C55 122.5(2)
C55 C54 N65 127.9(2)
O25 C8 C7 124.2(2)
O25 C8 C9 114.5(2)
C7 C8 C9 121.4(2)
N20 C22 C12 105.27(19)
N20 C22 C21 112.0(2)
C21 C22 C12 114.2(2)
C54 C59 C53 111.51(19)
C54 C59 C58 119.1(2)
C58 C59 C53 129.1(2)
O50 C49 C40 124.8(2)
O50 C49 C48 114.1(3)
C40 C49 C48 121.1(2)
C6 C11 C12 110.7(2)
C6 C11 C10 119.5(2)
C10 C11 C12 129.7(2)
N5 C13 C14 105.89(18)
N5 C13 C12 104.24(18)
C14 C13 C12 117.43(18)
C13 C14 C19 112.11(19)
C13 C14 C2 107.48(19)
C2 C14 C19 118.34(19)
C22 C12 C13 113.55(19)
C11 C12 C22 117.00(18)
C11 C12 C13 102.05(19)
C11 C12 C23 113.9(2)
C23 C12 C22 100.68(19)
C23 C12 C13 110.04(19)
C46 C41 C40 119.0(3)
C42 C41 C40 122.5(2)
C42 C41 C46 118.4(2)
C72 C73 C53 102.9(2)
C17 C19 C14 115.33(19)
C17 C19 C21 108.6(2)
C21 C19 C14 106.55(18)
C64 C62 C60 106.96(19)
C64 C62 C68 113.31(19)
C68 C62 C60 118.5(2)
C33 C32 C31 120.0(2)
N71 C72 C73 104.8(2)
N71 C66 C53 105.20(19)
N71 C66 C70 111.0(2)
C70 C66 C53 114.80(19)
O80 C57 C58 123.3(2)
O80 C57 C56 116.1(2)
C58 C57 C56 120.5(2)
C59 C58 C57 119.4(2)
O77 C56 C57 115.2(2)
O77 C56 C55 124.3(2)
C55 C56 C57 120.5(2)
O18 C2 C14 114.3(2)
O18 C2 C3 104.0(2)
C14 C2 C3 110.5(2)
C15 C17 C19 122.1(3)
C15 C17 C1 123.3(3)
C1 C17 C19 114.5(2)
N20 C24 C23 104.1(2)
C69 C67 C68 114.4(2)
C74 C67 C68 122.5(2)
C74 C67 C69 123.0(3)
O75 C60 C62 114.1(2)
O75 C60 C61 105.0(2)
C62 C60 C61 110.7(2)
C63 C61 C60 118.5(2)
C47 C48 C49 120.4(3)
C4 C3 C2 118.2(2)
C62 C68 C70 106.6(2)
C67 C68 C62 115.0(2)
C67 C68 C70 108.4(2)
C22 C21 C19 109.09(18)
C9 C10 C11 119.6(2)
C47 C46 C41 119.2(2)
C47 C46 C45 122.9(3)
C45 C46 C41 117.9(3)
C56 C55 C54 117.9(2)
N71 C69 C67 112.0(2)
C32 C33 C34 121.2(2)
C36 C35 C34 121.7(2)
C24 C23 C12 102.2(2)
C66 C70 C68 109.3(2)
C17 C15 C16 122.3(3)
C35 C36 C37 119.4(2)
C48 C47 C46 121.1(2)
C43 C42 C41 121.1(3)
C67 C74 C76 122.3(3)
O18 C16 C15 111.2(3)
N20 C1 C17 111.9(2)
O75 C76 C74 112.1(2)
C44 C45 C46 122.0(3)
C42 C43 C44 120.6(4)
C45 C44 C43 120.0(3)
C5 O1 C82 58.2(13)
C5 O1 C18 48.0(12)
C82 O1 C18 56.9(14)
O1 C5 C82 65.7(11)
C18 C5 O1 73.5(13)
C18 C5 C82 67.3(19)
C5 C82 O1 56.1(12)
C5 C82 C18 49.4(15)
C18 C82 O1 62.8(12)
C5 C18 O1 58.6(10)
C5 C18 C82 63.3(19)
C82 C18 O1 60.4(11)

loop_
_geom_bond_atom_site_label_1
_geom_bond_atom_site_label_2
_geom_bond_distance
O29 C4 1.236(3)
O51 C37 1.352(3)
N5 C6 1.413(3)
N5 C4 1.355(3)
N5 C13 1.488(3)
O75 C60 1.433(3)
O75 C76 1.433(4)
N65 C64 1.494(3)
N65 C63 1.352(3)
N65 C54 1.418(3)
O50 C49 1.348(3)
O27 C9 1.356(3)
O27 C28 1.410(4)
O25 C8 1.372(3)
O25 C26 1.420(4)
O18 C2 1.425(3)
O18 C16 1.439(4)
O79 C63 1.229(3)
N71 C72 1.481(3)
N71 C66 1.508(3)
N71 C69 1.483(4)
C39 C30 1.418(3)
C39 C34 1.426(3)
C39 C38 1.415(3)
O52 C31 1.354(3)
N20 C22 1.509(3)
N20 C24 1.488(3)
N20 C1 1.478(4)
O77 C56 1.360(3)
O77 C78 1.414(4)
O80 C57 1.373(3)
O80 C81 1.351(4)
C6 C7 1.389(3)
C6 C11 1.387(3)
C31 C30 1.383(3)
C31 C32 1.416(4)
C64 C53 1.568(3)
C64 C62 1.521(3)
C4 C3 1.504(4)
C40 C30 1.502(3)
C40 C49 1.364(4)
C40 C41 1.436(3)
C53 C59 1.501(3)
C53 C73 1.535(3)
C53 C66 1.558(3)
C7 C8 1.384(3)
C37 C38 1.369(3)
C37 C36 1.423(4)
C34 C33 1.416(3)
C34 C35 1.417(4)
C9 C8 1.403(4)
C9 C10 1.391(4)
C63 C61 1.512(4)
C54 C59 1.387(3)
C54 C55 1.395(3)
C22 C12 1.542(3)
C22 C21 1.517(4)
C59 C58 1.391(3)
C49 C48 1.419(3)
C11 C12 1.504(3)
C11 C10 1.394(3)
C13 C14 1.526(3)
C13 C12 1.560(3)
C14 C19 1.540(3)
C14 C2 1.532(3)
C12 C23 1.532(4)
C41 C46 1.425(4)
C41 C42 1.411(4)
C73 C72 1.521(4)
C19 C17 1.526(3)
C19 C21 1.530(3)
C62 C60 1.537(3)
C62 C68 1.533(3)
C32 C33 1.358(4)
C66 C70 1.514(4)
C57 C58 1.392(4)
C57 C56 1.405(4)
C56 C55 1.384(4)
C2 C3 1.539(4)
C17 C15 1.319(4)
C17 C1 1.511(4)
C24 C23 1.510(4)
C67 C68 1.524(4)
C67 C69 1.507(4)
C67 C74 1.321(4)
C60 C61 1.548(4)
C48 C47 1.349(4)
C68 C70 1.535(4)
C46 C47 1.404(5)
C46 C45 1.422(4)
C35 C36 1.356(4)
C15 C16 1.494(5)
C42 C43 1.374(4)
C74 C76 1.499(4)
C45 C44 1.352(7)
C43 C44 1.387(7)
O1 C5 1.228(15)
O1 C82 1.350(19)
O1 C18 1.380(16)
C5 C82 1.26(3)
C5 C18 1.07(2)
C82 C18 1.30(3)

loop_
_geom_torsion_atom_site_label_1
_geom_torsion_atom_site_label_2
_geom_torsion_atom_site_label_3
_geom_torsion_atom_site_label_4
_geom_torsion
O29 C4 C3 C2 145.7(3)
O51 C37 C38 C39 -179.2(2)
O51 C37 C36 C35 179.3(3)
N5 C6 C7 C8 -175.5(2)
N5 C6 C11 C12 -8.2(3)
N5 C6 C11 C10 175.4(2)
N5 C4 C3 C2 -34.2(4)
N5 C13 C14 C19 157.28(18)
N5 C13 C14 C2 -71.0(2)
N5 C13 C12 C22 -145.7(2)
N5 C13 C12 C11 -18.9(2)
N5 C13 C12 C23 102.3(2)
O75 C60 C61 C63 127.6(2)
N65 C64 C53 C59 -15.2(2)
N65 C64 C53 C73 103.7(2)
N65 C64 C53 C66 -143.68(19)
N65 C64 C62 C60 -70.9(2)
N65 C64 C62 C68 156.68(19)
N65 C63 C61 C60 -30.5(4)
N65 C54 C59 C53 -8.3(3)
N65 C54 C59 C58 176.8(2)
N65 C54 C55 C56 -177.3(2)
O50 C49 C48 C47 177.2(3)
O27 C9 C8 O25 -1.6(3)
O27 C9 C8 C7 177.7(2)
O27 C9 C10 C11 -178.6(3)
O18 C2 C3 C4 131.4(3)
O79 C63 C61 C60 150.1(3)
N71 C66 C70 C68 62.3(2)
C39 C34 C33 C32 -1.4(3)
C39 C34 C35 C36 0.6(4)
O52 C31 C30 C39 180.0(2)
O52 C31 C30 C40 -5.6(4)
O52 C31 C32 C33 178.4(2)
N20 C22 C12 C11 155.4(2)
N20 C22 C12 C13 -86.0(2)
N20 C22 C12 C23 31.5(2)
N20 C22 C21 C19 61.0(2)
N20 C24 C23 C12 40.9(2)
O77 C56 C55 C54 -178.8(2)
O80 C57 C58 C59 -179.3(2)
O80 C57 C56 O77 -1.6(4)
O80 C57 C56 C55 178.5(2)
C6 N5 C4 O29 -23.3(4)
C6 N5 C4 C3 156.6(2)
C6 N5 C13 C14 -109.0(2)
C6 N5 C13 C12 15.5(2)
C6 C7 C8 O25 -179.1(2)
C6 C7 C8 C9 1.7(4)
C6 C11 C12 C22 141.6(2)
C6 C11 C12 C13 17.0(3)
C6 C11 C12 C23 -101.5(2)
C6 C11 C10 C9 -0.6(4)
C31 C32 C33 C34 1.3(4)
C64 N65 C63 O79 -177.4(3)
C64 N65 C63 C61 3.2(3)
C64 N65 C54 C59 -2.6(3)
C64 N65 C54 C55 176.7(2)
C64 C53 C59 C54 14.8(3)
C64 C53 C59 C58 -170.9(2)
C64 C53 C73 C72 78.8(2)
C64 C53 C66 N71 -87.6(2)
C64 C53 C66 C70 34.8(3)
C64 C62 C60 O75 -73.2(3)
C64 C62 C60 C61 44.9(3)
C64 C62 C68 C67 60.1(3)
C64 C62 C68 C70 -60.1(3)
C4 N5 C6 C7 17.7(4)
C4 N5 C6 C11 -160.0(2)
C4 N5 C13 C14 47.9(3)
C4 N5 C13 C12 172.4(2)
C40 C49 C48 C47 -1.8(4)
C40 C41 C46 C47 0.1(4)
C40 C41 C46 C45 179.3(3)
C40 C41 C42 C43 179.9(4)
C53 C64 C62 C60 172.76(19)
C53 C64 C62 C68 40.4(3)
C53 C59 C58 C57 -173.8(2)
C53 C73 C72 N71 38.0(2)
C53 C66 C70 C68 -56.9(3)
C7 C6 C11 C12 174.0(2)
C7 C6 C11 C10 -2.5(4)
C30 C39 C34 C33 -0.2(3)
C30 C39 C34 C35 178.7(2)
C30 C39 C38 C37 -179.6(2)
C30 C31 C32 C33 0.5(4)
C30 C40 C49 O50 1.9(4)
C30 C40 C49 C48 -179.3(2)
C30 C40 C41 C46 -179.9(2)
C30 C40 C41 C42 -0.1(4)
C34 C39 C30 C31 2.0(3)
C34 C39 C30 C40 -172.5(2)
C34 C39 C38 C37 -0.4(3)
C34 C35 C36 C37 0.2(4)
C38 C39 C30 C31 -178.9(2)
C38 C39 C30 C40 6.7(3)
C38 C39 C34 C33 -179.4(2)
C38 C39 C34 C35 -0.5(3)
C38 C37 C36 C35 -1.1(4)
C63 N65 C64 C53 171.9(2)
C63 N65 C64 C62 47.3(3)
C63 N65 C54 C59 -161.2(2)
C63 N65 C54 C55 18.1(4)
C54 N65 C64 C53 11.6(2)
C54 N65 C64 C62 -113.0(2)
C54 N65 C63 O79 -20.8(4)
C54 N65 C63 C61 159.9(2)
C54 C59 C58 C57 0.2(4)
C8 C9 C10 C11 4.1(4)
C22 N20 C24 C23 -20.9(3)
C22 N20 C1 C17 -48.4(3)
C22 C12 C23 C24 -44.2(2)
C59 C53 C73 C72 -168.17(18)
C59 C53 C66 N71 152.6(2)
C59 C53 C66 C70 -85.0(3)
C59 C54 C55 C56 1.9(4)
C49 C40 C30 C39 -89.4(3)
C49 C40 C30 C31 96.2(3)
C49 C40 C41 C46 -1.2(3)
C49 C40 C41 C42 178.6(3)
C49 C48 C47 C46 0.6(5)
C11 C6 C7 C8 1.9(4)
C11 C12 C23 C24 -170.30(19)
C13 N5 C6 C7 172.5(2)
C13 N5 C6 C11 -5.2(3)
C13 N5 C4 O29 -175.9(2)
C13 N5 C4 C3 3.9(3)
C13 C14 C19 C17 60.6(3)
C13 C14 C19 C21 -60.0(2)
C13 C14 C2 O18 -74.4(2)
C13 C14 C2 C3 42.5(3)
C13 C12 C23 C24 75.9(2)
C14 C13 C12 C22 -29.0(3)
C14 C13 C12 C11 97.8(2)
C14 C13 C12 C23 -140.9(2)
C14 C19 C17 C15 59.3(3)
C14 C19 C17 C1 -118.2(2)
C14 C19 C21 C22 68.7(2)
C14 C2 C3 C4 8.3(4)
C12 C22 C21 C19 -58.6(2)
C12 C11 C10 C9 -176.3(2)
C12 C13 C14 C19 41.4(3)
C12 C13 C14 C2 173.1(2)
C41 C40 C30 C39 89.3(3)
C41 C40 C30 C31 -85.1(3)
C41 C40 C49 O50 -176.8(3)
C41 C40 C49 C48 2.0(4)
C41 C46 C47 C48 0.2(4)
C41 C46 C45 C44 1.1(5)
C41 C42 C43 C44 0.5(7)
C73 C53 C59 C54 -103.3(2)
C73 C53 C59 C58 71.1(3)
C73 C53 C66 N71 30.7(2)
C73 C53 C66 C70 153.1(2)
C19 C14 C2 O18 53.8(3)
C19 C14 C2 C3 170.7(2)
C19 C17 C15 C16 -3.5(5)
C19 C17 C1 N20 52.4(3)
C62 C64 C53 C59 102.1(2)
C62 C64 C53 C73 -139.0(2)
C62 C64 C53 C66 -26.4(3)
C62 C60 C61 C63 4.1(3)
C62 C68 C70 C66 68.1(2)
C32 C31 C30 C39 -2.1(3)
C32 C31 C30 C40 172.3(2)
C72 N71 C66 C53 -8.0(2)
C72 N71 C66 C70 -132.8(2)
C72 N71 C69 C67 74.6(3)
C66 N71 C72 C73 -18.4(2)
C66 N71 C69 C67 -47.5(3)
C66 C53 C59 C54 140.4(2)
C66 C53 C59 C58 -45.3(4)
C66 C53 C73 C72 -41.8(2)
C57 C56 C55 C54 1.1(4)
C58 C57 C56 O77 176.5(2)
C58 C57 C56 C55 -3.4(4)
C56 C57 C58 C59 2.7(4)
C2 O18 C16 C15 89.6(3)
C2 C14 C19 C17 -65.4(3)
C2 C14 C19 C21 174.0(2)
C17 C19 C21 C22 -56.1(2)
C17 C15 C16 O18 -64.3(4)
C24 N20 C22 C12 -7.0(3)
C24 N20 C22 C21 -131.7(2)
C24 N20 C1 C17 73.1(3)
C67 C68 C70 C66 -56.2(2)
C67 C74 C76 O75 -65.0(4)
C60 O75 C76 C74 88.8(3)
C60 C62 C68 C67 -66.5(3)
C60 C62 C68 C70 173.4(2)
C68 C62 C60 O75 56.3(3)
C68 C62 C60 C61 174.4(2)
C68 C67 C69 N71 52.8(3)
C68 C67 C74 C76 -2.3(4)
C21 C22 C12 C11 -81.3(3)
C21 C22 C12 C13 37.2(3)
C21 C22 C12 C23 154.8(2)
C21 C19 C17 C15 178.7(3)
C21 C19 C17 C1 1.2(3)
C10 C9 C8 O25 176.0(2)
C10 C9 C8 C7 -4.7(4)
C10 C11 C12 C22 -42.4(4)
C10 C11 C12 C13 -167.0(3)
C10 C11 C12 C23 74.5(3)
C46 C41 C42 C43 -0.3(5)
C46 C45 C44 C43 -0.9(7)
C55 C54 C59 C53 172.4(2)
C55 C54 C59 C58 -2.6(4)
C69 N71 C72 C73 -143.0(2)
C69 N71 C66 C53 116.0(2)
C69 N71 C66 C70 -8.7(3)
C69 C67 C68 C62 -119.1(3)
C69 C67 C68 C70 0.1(3)
C69 C67 C74 C76 174.2(3)
C33 C34 C35 C36 179.5(2)
C35 C34 C33 C32 179.7(2)
C15 C17 C1 N20 -125.0(3)
C36 C37 C38 C39 1.2(4)
C47 C46 C45 C44 -179.7(4)
C42 C41 C46 C47 -179.8(3)
C42 C41 C46 C45 -0.5(4)
C42 C43 C44 C45 0.1(8)
C26 O25 C8 C7 -3.3(4)
C26 O25 C8 C9 176.0(3)
C74 C67 C68 C62 57.8(3)
C74 C67 C68 C70 176.9(3)
C74 C67 C69 N71 -124.0(3)
C16 O18 C2 C14 -67.3(3)
C16 O18 C2 C3 172.1(2)
C1 N20 C22 C12 117.7(2)
C1 N20 C22 C21 -7.0(3)
C1 N20 C24 C23 -145.1(2)
C1 C17 C15 C16 173.7(3)
C28 O27 C9 C8 -171.0(3)
C28 O27 C9 C10 11.6(5)
C78 O77 C56 C57 -178.9(3)
C78 O77 C56 C55 1.0(4)
C76 O75 C60 C62 -67.7(3)
C76 O75 C60 C61 171.0(2)
C45 C46 C47 C48 -179.0(3)
C81 O80 C57 C58 44.3(5)
C81 O80 C57 C56 -137.6(4)
O1 C5 C82 C18 81.4(15)
O1 C5 C18 C82 -70.0(11)
O1 C82 C18 C5 67.3(14)
C5 O1 C82 C18 -57.6(15)
C5 O1 C18 C82 75(2)
C5 C82 C18 O1 -67.3(14)
C82 O1 C5 C18 72(2)
C82 O1 C18 C5 -75(2)
C82 C5 C18 O1 70.0(11)
C18 O1 C5 C82 -72(2)
C18 O1 C82 C5 57.6(15)
C18 C5 C82 O1 -81.4(15)

loop_
_smtbx_masks_void_nr
_smtbx_masks_void_average_x
_smtbx_masks_void_average_y
_smtbx_masks_void_average_z
_smtbx_masks_void_volume
_smtbx_masks_void_count_electrons
1 -0.046 0.124 0.337 15.9 0.0
2 0.640 0.162 0.494 14.1 0.2
